data_2008563
loop_
_publ_author_name
'Ercan, Filiz'
'Ar\?ic\?i, Cengiz'
'Akay, Abd\"ulkadir'
'Atakol, Orhan'
'\"Ulk\"u, Din\;cer'

_publ_section_title {[\m-Bis(salicylidene)-1,3-propanediaminato]-(3-methylpyridine)copper(II)}diiodozinc(II)
_journal_issue 6
_journal_name_full 'Acta Crystallographica Section C'
_journal_page_first 925
_journal_page_last 928
_journal_paper_doi 10.1107/S0108270199003273
_journal_volume 55
_journal_year 1999
_chemical_formula_iupac '[Cu Zn I2 (C17 H16 N2 O2) (C6 H7 N)]'
_chemical_formula_moiety 'C23 H23 N3 O2 Cu1 I2 Zn1'
_chemical_formula_sum 'C23 H23 Cu I2 N3 O2 Zn'
_chemical_formula_weight 756.18
_space_group_IT_number 2
_symmetry_cell_setting triclinic
_symmetry_space_group_name_Hall '-P 1'
_symmetry_space_group_name_H-M 'P -1'
_atom_type_scat_source IntTabIV
_cell_angle_alpha 73.579(2)
_cell_angle_beta 74.837(3)
_cell_angle_gamma 65.376(2)
_cell_formula_units_Z 2
_cell_length_a 8.9034(12)
_cell_length_b 10.0168(11)
_cell_length_c 16.7090(12)
_cell_measurement_reflns_used 25
_cell_measurement_temperature 295
_cell_measurement_theta_max 18.03
_cell_measurement_theta_min 10.45
_cell_volume 1281.6(2)
_computing_data_collection 'CAD-4 EXPRESS (Enraf-Nonius, 1994)'
_computing_data_reduction 'MolEN (Fair, 1990)'
_computing_molecular_graphics 'PLATON (Spek, 1998)'
_computing_publication_material MolEN
_computing_structure_refinement MolEN
_computing_structure_solution MolEN
_diffrn_measurement_device 'Enraf-Nonius CAD-4'
_diffrn_measurement_method \w/2\q
_diffrn_radiation_type MoK\a
_diffrn_radiation_wavelength 0.71073
_diffrn_reflns_av_R_equivalents 0.011
_diffrn_reflns_limit_h_max 0
_diffrn_reflns_limit_h_min -10
_diffrn_reflns_limit_k_max 10
_diffrn_reflns_limit_k_min -12
_diffrn_reflns_limit_l_max 19
_diffrn_reflns_limit_l_min -19
_diffrn_reflns_number 4888
_diffrn_reflns_theta_max 25.68
_diffrn_standards_decay_% -4.1
_diffrn_standards_interval_time 120
_diffrn_standards_number 3
_exptl_absorpt_coefficient_mu 4.20
_exptl_absorpt_correction_T_max 0.432
_exptl_absorpt_correction_T_min 0.382
_exptl_absorpt_correction_type 'empirical via \y scans (Fair, 1990)'
_exptl_crystal_colour green
_exptl_crystal_density_diffrn 1.960
_exptl_crystal_density_method 'not measured'
_exptl_crystal_description prism
_exptl_crystal_size_max 0.40
_exptl_crystal_size_mid 0.30
_exptl_crystal_size_min 0.20
_refine_diff_density_max 0.87
_refine_diff_density_min -0.15
_refine_ls_extinction_method none
_refine_ls_goodness_of_fit_obs 0.92
_refine_ls_hydrogen_treatment constr
_refine_ls_number_parameters 288
_refine_ls_number_reflns 3672
_refine_ls_R_factor_obs .032
_refine_ls_shift/esd_max 0.0006
_refine_ls_structure_factor_coef F
_refine_ls_weighting_details 'w = 1/[\sF^2^ + (0.02F)^2^ + 0.45]'
_refine_ls_weighting_scheme calc
_refine_ls_wR_factor_obs .039
_reflns_number_observed 3672
_reflns_number_total 4256
_reflns_observed_criterion I>3\s(I)
_cod_data_source_file fr1157.cif
_cod_data_source_block CUZNI2
_cod_depositor_comments
;
The following automatic conversions were performed:

'_refine_ls_weighting_scheme' value 'w = 1/[\sF^2^ + (0.02F)^2^ +
0.45]' was changed to 'calc'. New tag '_refine_ls_weighting_details'
was created. The value of the new tag was set to 'w = 1/[\sF^2^ +
(0.02F)^2^ + 0.45]'.

Automatic conversion script
Id: cif_fix_values 3143 2015-03-26 13:38:13Z robertas 
;
_cod_original_formula_sum 'C23 H23 N3 O2 Cu1 I2 Zn1'
_cod_database_code 2008563

loop_
_symmetry_equiv_pos_as_xyz
x,y,z
-x,-y,-z

loop_
_atom_site_aniso_label
_atom_site_aniso_U_11
_atom_site_aniso_U_22
_atom_site_aniso_U_33
_atom_site_aniso_U_12
_atom_site_aniso_U_13
_atom_site_aniso_U_23
_atom_site_aniso_type_symbol
I1 .0785(2) .0687(2) .0749(2) -.02420(10) -.0097(2) -.03310(10) I
I2 .0770(2) .0504(2) .0816(2) -.02600(10) -.03870(10) .0142(2) I
Zn .0372(2) .0301(2) .0529(3) -.0117(2) -.0047(2) -.0059(2) Zn
Cu .0396(2) .0299(2) .0466(3) -.0102(2) -.0061(2) -.0010(2) Cu
O1 .0340(10) .0330(10) .061(2) -.0123(9) .0000(10) -.0070(10) O
O2 .0370(10) .0320(10) .061(2) -.0148(9) .0010(10) -.0040(10) O
N1 .047(2) .041(2) .070(3) -.004(2) -.010(2) .001(2) N
N2 .066(2) .0320(10) .042(2) -.0180(10) -.014(2) .0010(10) N
N3 .051(2) .039(2) .044(2) -.0150(10) -.0110(10) -.0040(10) N
C1 .039(2) .050(2) .048(2) -.0220(10) -.002(2) -.015(2) C
C2 .045(2) .055(2) .084(4) -.024(2) .008(2) -.012(2) C
C3 .069(3) .070(2) .097(4) -.046(2) .012(3) -.011(3) C
C4 .053(2) .096(3) .087(4) -.049(2) .012(2) -.027(3) C
C5 .040(2) .084(3) .066(3) -.025(2) .003(2) -.026(2) C
C6 .039(2) .058(2) .047(2) -.0180(10) -.005(2) -.019(2) C
C7 .040(2) .060(3) .064(3) -.003(2) -.012(2) -.015(2) C
C8 .069(4) .053(4) .160(7) .012(3) -.003(5) .023(4) C
C10 .089(3) .037(2) .064(3) -.015(2) -.022(3) .012(2) C
C11 .073(2) .042(2) .037(2) -.0320(10) -.007(2) .001(2) C
C12 .058(2) .054(2) .034(2) -.0350(10) .001(2) -.010(2) C
C13 .077(2) .077(2) .053(3) -.054(2) .006(2) -.010(2) C
C14 .053(2) .096(3) .061(3) -.046(2) .010(2) -.024(2) C
C15 .043(2) .082(3) .056(3) -.026(2) .003(2) -.024(2) C
C16 .044(2) .058(2) .052(2) -.022(2) .000(2) -.014(2) C
C17 .047(2) .044(2) .038(2) -.0230(10) .000(2) -.0120(10) C
C18 .072(3) .048(2) .068(3) -.025(2) -.024(2) .001(2) C
C19 .101(3) .061(2) .078(3) -.034(2) -.032(2) -.016(2) C
C20 .082(3) .078(3) .068(3) -.019(2) -.028(2) -.027(2) C
C21 .043(2) .056(2) .041(2) -.005(2) -.010(2) -.008(2) C
C22 .043(2) .041(2) .045(2) -.012(2) -.003(2) -.007(2) C
C23 .068(3) .076(4) .050(3) .000(3) -.012(3) .005(3) C

loop_
_atom_site_label
_atom_site_fract_x
_atom_site_fract_y
_atom_site_fract_z
_atom_site_U_iso_or_equiv
_atom_site_thermal_displace_type
_atom_site_calc_flag
_atom_site_calc_attached_atom
_atom_site_type_symbol
I1 .17368(5) .44744(4) .38673(2) .07150(10) Ueq . . I
I2 .05872(5) .48909(4) .14240(3) .06970(10) Ueq . . I
Zn .18705(6) .32149(5) .27148(3) .04140(10) Ueq . . Zn
Cu .37712(6) -.02293(5) .30169(3) .04130(10) Ueq . . Cu
O1 .4141(3) .1650(3) .2453(2) .0448(8) Ueq . . O
O2 .1497(3) .1294(3) .3212(2) .0457(8) Ueq . . O
N1 .6229(5) -.1353(5) .2908(3) .0595(14) Ueq . . N
N2 .3059(5) -.1780(4) .3889(2) .0475(10) Ueq . . N
N3 .3294(5) -.0683(4) .1862(2) .0455(12) Ueq . . N
C1 .5548(5) .1872(5) .2036(3) .0436(12) Ueq . . C
C2 .5470(6) .3293(5) .1595(4) .0636(16) Ueq . . C
C3 .6909(7) .3546(6) .1173(4) .0781(18) Ueq . . C
C4 .8431(6) .2400(6) .1177(4) .0741(18) Ueq . . C
C5 .8542(6) .0993(6) .1601(3) .0625(16) Ueq . . C
C6 .7102(5) .0689(5) .2033(3) .0465(12) Ueq . . C
C7 .7323(6) -.0802(6) .2485(3) .0587(16) Ueq . . C
C8 .6861(9) -.2961(7) .3316(6) .119(3) Ueq . . C
C9A .6040(10) -.3330(10) .4095(8) .0532(6) Uiso . . C
C9B .5880(10) -.3770(10) .3636(7) .0798(13) Uiso . . C
C10 .4301(7) -.3251(6) .4232(4) .064(3) Ueq . . C
C11 .1534(6) -.1613(5) .4185(3) .037(2) Ueq . . C
C12 .0047(5) -.0324(5) .4002(3) .034(2) Ueq . . C
C13 -.1515(6) -.0489(6) .4334(3) .053(3) Ueq . . C
C14 -.2984(6) .0669(6) .4202(4) .061(3) Ueq . . C
C15 -.2961(6) .2049(6) .3734(3) .056(3) Ueq . . C
C16 -.1467(6) .2252(5) .3416(3) .052(2) Ueq . . C
C17 .0048(5) .1081(4) .3532(3) .038(2) Ueq . . C
C18 .3187(6) -.1947(5) .1822(4) .068(3) Ueq . . C
C19 .2955(8) -.2186(6) .1104(4) .078(3) Ueq . . C
C20 .2776(7) -.1073(6) .0402(4) .068(3) Ueq . . C
C21 .2852(6) .0269(6) .0420(3) .041(2) Ueq . . C
C22 .3116(5) .0397(5) .1163(3) .045(2) Ueq . . C
C23 .2623(8) .1577(7) -.0327(4) .050(3) Ueq . . C
H2 .441 .409 .159 .0798 Uiso . . H
H3 .683 .453 .087 .0963 Uiso . . H
H4 .942 .258 .088 .0950 Uiso . . H
H5 .961 .020 .161 .0823 Uiso . . H
H7 .845 -.148 .247 .0773 Uiso . . H
H11 .135 -.245 .458 .0646 Uiso . . H
H13 -.153 -.143 .465 .0811 Uiso . . H
H14 -.401 .053 .443 .0861 Uiso . . H
H15 -.399 .285 .363 .0773 Uiso . . H
H16 -.146 .321 .311 .0671 Uiso . . H
H18 .331 -.273 .231 .0785 Uiso . . H
H19 .291 -.311 .110 .0925 Uiso . . H
H20 .260 -.122 -.010 .0937 Uiso . . H
H22 .317 .131 .119 .0583 Uiso . . H
H81 .781 -.346 .294 .1532 Uiso . . H
H82 .722 -.286 .378 .1532 Uiso . . H
H101 .395 -.356 .482 .0912 Uiso . . H
H102 .426 -.390 .393 .0912 Uiso . . H
H231 .259 .258 -.046 .1001 Uiso . . H
H232 .351 .101 -.070 .1001 Uiso . . H
H233 .159 .158 -.039 .1001 Uiso . . H

loop_
_geom_angle_atom_site_label_1
_geom_angle_atom_site_label_2
_geom_angle_atom_site_label_3
_geom_angle
_geom_angle_publ_flag
I1 Zn I2 117.28(2) yes
I1 Zn O1 111.90(10) yes
I1 Zn O2 110.90(10) yes
I2 Zn O1 114.40(10) yes
I2 Zn O2 119.00(10) yes
O1 Zn O2 76.70(10) yes
O1 Cu O2 77.90(10) yes
O1 Cu N1 90.3(2) yes
O1 Cu N2 161.8(2) yes
O1 Cu N3 96.90(10) yes
O2 Cu N1 163.9(2) yes
O2 Cu N2 90.60(10) yes
O2 Cu N3 93.00(10) yes
N1 Cu N2 97.8(2) yes
N1 Cu N3 99.3(2) yes
N2 Cu N3 97.9(2) yes
Zn O1 Cu 102.50(10) yes
Zn O1 C1 127.3(2) yes
Cu O1 C1 130.1(2) yes
Zn O2 Cu 102.70(10) yes
Zn O2 C17 128.9(2) yes
Cu O2 C17 128.2(2) yes
Cu N1 C7 124.5(3) yes
Cu N1 C8 118.8(4) yes
C7 N1 C8 116.7(5) yes
Cu N2 C10 121.7(3) yes
Cu N2 C11 123.6(3) yes
C10 N2 C11 114.7(4) yes
Cu N3 C18 125.1(3) yes
Cu N3 C22 118.0(4) yes
C18 N3 C22 116.9(5) yes
O1 C1 C2 119.8(3) yes
O1 C1 C6 121.0(4) yes
C2 C1 C6 119.2(4) no
C1 C2 C3 120.6(4) no
C1 C2 H2 119.1 no
C3 C2 H2 120.3 no
C2 C3 C4 120.5(5) no
C2 C3 H3 119.2 no
C4 C3 H3 120.3 no
C3 C4 C5 120.1(5) no
C3 C4 H4 120.1 no
C5 C4 H4 119.7 no
C4 C5 C6 121.1(4) no
C4 C5 H5 119.9 no
C6 C5 H5 119.1 no
C1 C6 C5 118.6(4) no
C1 C6 C7 123.6(4) no
C5 C6 C7 117.8(4) no
N1 C7 C6 129.5(4) yes
N1 C7 H7 115.2 no
C6 C7 H7 115.3 no
N1 C8 C9A 115.8(7) yes
N1 C8 C9B 123.4(7) yes
N1 C8 H81 107.1 no
N1 C8 H82 98.0 no
C9A C8 C9B 45.9(9) no
C9A C8 H81 137.0 no
C9A C8 H82 63.7 no
C9B C8 H81 110.2 no
C9B C8 H82 107.5 no
H81 C8 H82 109.5 no
C8 C9A C9B 67.0(10) yes
C8 C9A C10 122.0(10) yes
C8 C9A H82 42.5 no
C9B C9A C10 70.0(10) yes
C9B C9A H82 107.0 no
C10 C9A H82 155.0 no
C8 C9B C9A 68.0(10) yes
C8 C9B C10 122.0(10) yes
C9A C9B C10 69.0(9) no
N2 C10 C9A 115.9(6) yes
N2 C10 C9B 114.1(5) yes
N2 C10 H101 110.6 no
N2 C10 H102 102.4 no
C9A C10 C9B 41.5(8) no
C9A C10 H101 109.0 no
C9A C10 H102 109.1 no
C9B C10 H101 134.3 no
C9B C10 H102 69.3 no
H101 C10 H102 109.5 no
N2 C11 C12 128.5(4) yes
N2 C11 H11 115.7 no
C12 C11 H11 115.7 no
C11 C12 C13 117.3(4) no
C11 C12 C17 124.4(4) no
C13 C12 C17 118.3(4) no
C12 C13 C14 121.5(5) no
C12 C13 H13 118.9 no
C14 C13 H13 119.6 no
C13 C14 C15 119.5(5) no
C13 C14 H14 119.6 no
C15 C14 H14 120.9 no
C14 C15 C16 120.4(4) no
C14 C15 H15 119.4 no
C16 C15 H15 120.2 no
C15 C16 C17 121.1(4) no
C15 C16 H16 119.8 no
C17 C16 H16 119.1 no
O2 C17 C12 120.4(3) yes
O2 C17 C16 120.4(4) yes
C12 C17 C16 119.3(4) no
N3 C18 C19 122.9(5) yes
N3 C18 H18 118.6 no
C19 C18 H18 118.5 no
C18 C19 C20 119.2(6) no
C18 C19 H19 120.5 no
C20 C19 H19 120.3 no
C19 C20 C21 119.8(6) no
C19 C20 H20 120.2 no
C21 C20 H20 120.0 no
C20 C21 C22 116.9(4) no
C20 C21 C23 123.2(6) no
C22 C21 C23 120.0(6) no
N3 C22 C21 124.3(5) yes
N3 C22 H22 117.7 no
C21 C22 H22 118.0 no
C21 C23 H231 138.3 no
C21 C23 H232 94.1 no
C21 C23 H233 93.3 no
H231 C23 H232 109.5 no
H231 C23 H233 109.5 no
H232 C23 H233 109.5 no
C8 H82 C9A 73.7 no

loop_
_geom_bond_atom_site_label_1
_geom_bond_atom_site_label_2
_geom_bond_site_symmetry_1
_geom_bond_site_symmetry_2
_geom_bond_distance
_geom_bond_publ_flag
Cu Zn . . 3.1013(7) yes
I1 Zn . . 2.5381(8) yes
I2 Zn . . 2.5337(6) yes
Zn O1 . . 2.005(2) yes
Zn O2 . . 1.997(3) yes
Cu O1 . . 1.973(3) yes
Cu O2 . . 1.974(2) yes
Cu N1 . . 1.986(4) yes
Cu N2 . . 1.999(4) yes
Cu N3 . . 2.279(5) yes
O1 C1 . . 1.339(5) yes
O2 C17 . . 1.342(6) yes
N1 C7 . . 1.274(7) yes
N1 C8 . . 1.483(7) yes
N2 C10 . . 1.489(6) yes
N2 C11 . . 1.274(6) yes
N3 C18 . . 1.329(8) no
N3 C22 . . 1.342(5) no
C1 C2 . . 1.388(7) no
C1 C6 . . 1.397(5) no
C2 C3 . . 1.378(8) no
C2 H2 . . .95 no
C3 C4 . . 1.363(6) no
C3 H3 . . .95 no
C4 C5 . . 1.362(8) no
C4 H4 . . .95 no
C5 C6 . . 1.405(7) no
C5 H5 . . .95 no
C6 C7 . . 1.426(7) no
C7 H7 . . .95 no
C8 C9A . . 1.350(10) yes
C8 C9B . . 1.34(2) no
C8 H81 . . .95 no
C8 H82 . . .95 no
C9A C9B . . 1.05(2) yes
C9A C10 . . 1.48(2) yes
C9A H82 . . 1.260(10) no
C9B C10 . . 1.480(10) yes
C10 H101 . . .95 no
C10 H102 . . .95 no
C11 C12 . . 1.441(5) no
C11 H11 . . .95 no
C12 C13 . . 1.416(7) no
C12 C17 . . 1.404(6) no
C13 C14 . . 1.359(6) no
C13 H13 . . .95 no
C14 C15 . . 1.388(8) no
C14 H14 . . .95 no
C15 C16 . . 1.374(8) no
C15 H15 . . .95 no
C16 C17 . . 1.386(5) no
C16 H16 . . .95 no
C18 C19 . . 1.370(10) no
C18 H18 . . .95 no
C19 C20 . . 1.362(7) no
C19 H19 . . .95 no
C20 C21 . . 1.380(10) no
C20 H20 . . .95 no
C21 C22 . . 1.372(8) no
C21 C23 . . 1.517(7) no
C22 H22 . . .95 no
C23 H231 . . .95 no
C23 H232 . . .95 no
C23 H233 . . .95 no

loop_
_geom_torsion_atom_site_label_1
_geom_torsion_atom_site_label_2
_geom_torsion_atom_site_label_3
_geom_torsion_atom_site_label_4
_geom_torsion
_geom_torsion_publ_flag
I1 Zn O1 Cu 103.80(10) no
I1 Zn O1 C1 -73.1(4) no
I2 Zn O1 Cu -119.80(10) no
I2 Zn O1 C1 63.4(4) no
O2 Zn O1 C1 179.5(4) no
I1 Zn O2 Cu -105.00(10) no
I1 Zn O2 C17 80.3(4) no
I2 Zn O2 Cu 114.40(10) no
I2 Zn O2 C17 -60.3(4) no
O1 Zn O2 C17 -171.0(4) no
O2 Cu O1 C1 -179.6(4) no
N1 Cu O1 Zn -165.3(5) no
N1 Cu O1 C1 11.4(4) no
N2 Cu O1 Zn -48.5(6) no
N2 Cu O1 C1 128.2(5) no
N3 Cu O1 Zn 95.4(2) no
N3 Cu O1 C1 -87.9(4) no
O1 Cu O2 C17 171.0(4) no
N1 Cu O2 Zn 39.8(7) no
N1 Cu O2 C17 -145.4(6) no
N2 Cu O2 Zn 161.9(2) no
N2 Cu O2 C17 -23.3(4) no
N3 Cu O2 Zn -100.2(2) no
N3 Cu O2 C17 74.6(4) no
O1 Cu N1 C7 -8.4(5) no
O1 Cu N1 C8 173.9(5) no
O2 Cu N1 C7 -50.7(9) no
O2 Cu N1 C8 131.5(6) no
N2 Cu N1 C7 -172.0(5) no
N2 Cu N1 C8 10.3(5) no
N3 Cu N1 C7 88.7(5) no
N3 Cu N1 C8 -89.1(5) no
O1 Cu N2 C10 -116.1(5) no
O1 Cu N2 C11 65.1(7) no
O2 Cu N2 C10 -166.8(4) no
O2 Cu N2 C11 14.5(4) no
N1 Cu N2 C11 -179.2(4) no
N3 Cu N2 C10 100.1(4) no
N3 Cu N2 C11 -78.7(4) no
O1 Cu N3 C18 170.1(4) no
O1 Cu N3 C22 -9.4(4) no
O2 Cu N3 C18 -111.7(4) no
O2 Cu N3 C22 68.8(4) no
N1 Cu N3 C18 78.7(5) no
N1 Cu N3 C22 -100.8(4) no
N2 Cu N3 C18 -20.6(5) no
N2 Cu N3 C22 159.9(4) no
Zn O1 C1 C2 -12.3(6) no
Zn O1 C1 C6 168.1(3) no
Cu O1 C1 C2 171.8(4) no
Cu O1 C1 C6 -7.9(6) no
Zn O2 C17 C12 -167.6(3) no
Zn O2 C17 C16 11.2(6) no
Cu O2 C17 C12 19.0(6) no
Cu O2 C17 C16 -162.2(3) no
Cu N1 C7 H7 -177.3 no
C8 N1 C7 C6 -179.6(6) no
Cu N1 C8 C9A -41.10(10) no
Cu N1 C8 C9B 11.50(10) no
Cu N1 C8 H81 140.9 no
Cu N1 C8 H82 -105.7 no
C7 N1 C8 C9A 141.0(9) no
C7 N1 C8 C9B -166.4(9) no
C7 N1 C8 H81 -36.9 no
C7 N1 C8 H82 76.3 no
Cu N2 C10 C9A 17.7(8) no
Cu N2 C10 C9B -28.3(8) no
Cu N2 C10 H101 142.4 no
Cu N2 C10 H102 -101.0 no
C11 N2 C10 C9A -163.5(7) no
C11 N2 C10 C9B 150.6(7) no
C11 N2 C10 H101 -38.7 no
C11 N2 C10 H102 77.8 no
Cu N2 C11 H11 177.0 no
C10 N2 C11 C12 178.5(5) no
Cu N3 C18 C19 -177.7(5) no
C22 N3 C18 H18 -179.8 no
Cu N3 C22 C21 178.9(4) no
C18 N3 C22 H22 179.1 no
O1 C1 C2 C3 179.0(5) no
C6 C1 C2 H2 179.1 no
O1 C1 C6 C5 -178.6(4) no
C2 C1 C6 C7 178.1(5) no
C1 C2 C3 H3 179.7 no
H2 C2 C3 C4 -180.0 no
C2 C3 C4 H4 179.8 no
H3 C3 C4 C5 -179.4 no
C3 C4 C5 H5 -179.2 no
H4 C4 C5 C6 -179.3 no
C4 C5 C6 C7 -178.0(5) no
H5 C5 C6 C1 178.4 no
C1 C6 C7 H7 -175.1 no
C5 C6 C7 N1 -178.7(6) no
N1 C8 C9A C9B 112.50(10) no
N1 C8 C9A C10 68.3(3) no
N1 C8 C9A H82 -86.2 no
C9B C8 C9A C10 -44.2000 no
C9B C8 C9A H82 161.3 no
H81 C8 C9A C9B -70.3 no
H81 C8 C9A C10 -114.5 no
H81 C8 C9A H82 90.9 no
H82 C8 C9A C9B -161.3 no
H82 C8 C9A C10 154.5 no
N1 C8 C9B C9A -95.0(2) no
N1 C8 C9B C10 -50.8(5) no
C9A C8 C9B C10 44.20(10) no
H81 C8 C9B C9A 136.7 no
H81 C8 C9B C10 -179.0 no
H82 C8 C9B C9A 17.5 no
H82 C8 C9B C10 61.7 no
N1 C8 H82 C9A 114.9 no
C9B C8 H82 C9A -13.9 no
H81 C8 H82 C9A -133.6 no
C8 C9A C9B C10 -140.7(8) no
C10 C9A C9B C8 140.7(8) no
H82 C9A C9B C8 -13.1 no
H82 C9A C9B C10 -153.8 no
C8 C9A C10 N2 -54.8(2) no
C8 C9A C10 C9B 43.10(10) no
C8 C9A C10 H101 179.6 no
C8 C9A C10 H102 60.0 no
C9B C9A C10 N2 -97.90(10) no
C9B C9A C10 H101 136.5 no
C9B C9A C10 H102 17.0 no
H82 C9A C10 N2 -11.1 no
H82 C9A C10 C9B 86.6 no
H82 C9A C10 H101 -136.7 no
H82 C9A C10 H102 103.6 no
C9B C9A H82 C8 17.9 no
C10 C9A H82 C8 -60.1 no
C8 C9B C10 N2 58.8(3) no
C8 C9B C10 C9A -43.70(10) no
C8 C9B C10 H101 -109.0 no
C8 C9B C10 H102 153.5 no
C9A C9B C10 N2 102.50(10) no
C9A C9B C10 H101 -65.3 no
C9A C9B C10 H102 -162.8 no
N2 C11 C12 C13 172.1(5) no
H11 C11 C12 C17 171.1 no
C11 C12 C13 C14 179.2(5) no
C17 C12 C13 H13 -179.8 no
C11 C12 C17 C16 -178.2(4) no
C13 C12 C17 O2 179.3(4) no
C12 C13 C14 H14 -179.9 no
H13 C13 C14 C15 -179.9(5) no
C13 C14 C15 H15 179.0 no
H14 C14 C15 C16 178.7 no
C14 C15 C16 H16 -177.6 no
H15 C15 C16 C17 -178.0 no
C15 C16 C17 O2 179.5(4) no
H16 C16 C17 C12 177.8 no
N3 C18 C19 H19 178.4 no
H18 C18 C19 C20 179.7 no
C18 C19 C20 H20 -179.0 no
H19 C19 C20 C21 -179.5 no
C19 C20 C21 C23 -178.5(6) no
H20 C20 C21 C22 -179.8 no
C20 C21 C22 H22 179.8 no
C23 C21 C22 N3 178.4(5) no
C20 C21 C23 H231 177.4 no
C20 C21 C23 H232 -56.8 no
C20 C21 C23 H233 52.9 no
C22 C21 C23 H232 124.4 no
C22 C21 C23 H233 -125.7 no
